data_4103215
loop_
_publ_author_name
'Petr Valenta'
'Patrick J. Carroll'
'Patrick J. Walsh'

_publ_section_title
;
 Stereoselective Synthesis of \b-Hydroxy Enamines, Aminocyclopropanes, and
 1,3-Amino Alcohols via Asymmetric Catalysis
;
_journal_name_full 'Journal of the American Chemical Society'
_journal_page_first 14179
_journal_page_last 14190
_journal_paper_doi 10.1021/ja105435y
_journal_volume 132
_journal_year 2010
_chemical_formula_sum 'C26 H31 N O3 S'
_chemical_formula_weight 437.58
_space_group_IT_number 15
_symmetry_cell_setting monoclinic
_symmetry_Int_Tables_number 15
_symmetry_space_group_name_Hall '-C 2yc'
_symmetry_space_group_name_H-M 'C 1 2/c 1'
_atom_sites_solution_hydrogens geom
_atom_sites_solution_primary direct
_audit_creation_method SHELXL-97
_cell_angle_alpha 90.00
_cell_angle_beta 93.537(2)
_cell_angle_gamma 90.00
_cell_formula_units_Z 8
_cell_length_a 37.270(3)
_cell_length_b 7.0743(6)
_cell_length_c 18.1981(17)
_cell_measurement_temperature 143(1)
_cell_volume 4789.0(7)
_computing_data_collection 'CrystalClear (Rigaku, 1999)'
_computing_data_reduction 'CrystalClear (Rigaku, 1999)'
_computing_structure_refinement 'SHELXL-97 (Sheldrick, 1997)'
_computing_structure_solution 'SIR97 (Altomare, 1999)'
_diffrn_ambient_temperature 143(1)
_diffrn_measured_fraction_theta_full 0.998
_diffrn_measured_fraction_theta_max 0.998
_diffrn_measurement_device 'CCD Area Detector'
_diffrn_measurement_device_type 'Rigaku Mercury'
_diffrn_measurement_method 'phi and omega rotations'
_diffrn_radiation_monochromator graphite
_diffrn_radiation_source 'rotating anode'
_diffrn_radiation_type MoK\a
_diffrn_radiation_wavelength 0.71073
_diffrn_reflns_av_R_equivalents 0.0297
_diffrn_reflns_av_sigmaI/netI 0.0271
_diffrn_reflns_limit_h_max 44
_diffrn_reflns_limit_h_min -37
_diffrn_reflns_limit_k_max 8
_diffrn_reflns_limit_k_min -8
_diffrn_reflns_limit_l_max 20
_diffrn_reflns_limit_l_min -21
_diffrn_reflns_number 18771
_diffrn_reflns_theta_full 25.02
_diffrn_reflns_theta_max 25.02
_diffrn_reflns_theta_min 2.56
_exptl_absorpt_coefficient_mu 0.162
_exptl_absorpt_correction_T_max 1.0000
_exptl_absorpt_correction_T_min 0.8163
_exptl_absorpt_correction_type multi-scan
_exptl_crystal_density_diffrn 1.214
_exptl_crystal_density_method 'not measured'
_exptl_crystal_F_000 1872
_exptl_crystal_size_max 0.38
_exptl_crystal_size_mid 0.27
_exptl_crystal_size_min 0.04
_refine_diff_density_max 0.229
_refine_diff_density_min -0.320
_refine_diff_density_rms 0.044
_refine_ls_extinction_method none
_refine_ls_goodness_of_fit_ref 1.078
_refine_ls_hydrogen_treatment constr
_refine_ls_matrix_type full
_refine_ls_number_parameters 285
_refine_ls_number_reflns 4232
_refine_ls_number_restraints 0
_refine_ls_restrained_S_all 1.078
_refine_ls_R_factor_all 0.0578
_refine_ls_R_factor_gt 0.0455
_refine_ls_shift/su_max 0.060
_refine_ls_shift/su_mean 0.001
_refine_ls_structure_factor_coef Fsqd
_refine_ls_weighting_details 'calc w=1/[\s^2^(Fo^2^)+(0.0548P)^2^+3.7369P] where P=(Fo^2^+2Fc^2^)/3'
_refine_ls_weighting_scheme calc
_refine_ls_wR_factor_gt 0.1111
_refine_ls_wR_factor_ref 0.1210
_reflns_number_gt 3417
_reflns_number_total 4232
_reflns_threshold_expression >2sigma(I)
_cod_data_source_file ja105435y_si_002.cif
_cod_data_source_block shelxl
_cod_original_sg_symbol_H-M 'C 2/c '
_cod_database_code 4103215

loop_
_symmetry_equiv_pos_as_xyz
'x, y, z'
'-x, y, -z+1/2'
'x+1/2, y+1/2, z'
'-x+1/2, y+1/2, -z+1/2'
'-x, -y, -z'
'x, -y, z-1/2'
'-x+1/2, -y+1/2, -z'
'x+1/2, -y+1/2, z-1/2'

loop_
_atom_site_label
_atom_site_type_symbol
_atom_site_fract_x
_atom_site_fract_y
_atom_site_fract_z
_atom_site_U_iso_or_equiv
_atom_site_adp_type
_atom_site_occupancy
_atom_site_symmetry_multiplicity
_atom_site_calc_flag
_atom_site_refinement_flags
C1 C 0.86259(5) 0.6109(3) 0.66686(10) 0.0310(4) Uani 1 1 d .
H1A H 0.8563 0.7269 0.6407 0.041 Uiso 1 1 calc R
H1B H 0.8620 0.5090 0.6311 0.041 Uiso 1 1 calc R
C2 C 0.90097(4) 0.6288(3) 0.70220(9) 0.0289(4) Uani 1 1 d .
H2 H 0.9009 0.7337 0.7374 0.038 Uiso 1 1 calc R
C3 C 0.91279(5) 0.4506(3) 0.74581(10) 0.0335(4) Uani 1 1 d .
H3 H 0.8976 0.4390 0.7877 0.045 Uiso 1 1 calc R
C4 C 0.95190(5) 0.4569(3) 0.77587(10) 0.0380(5) Uani 1 1 d .
H4 H 0.9672 0.4604 0.7339 0.051 Uiso 1 1 calc R
C5 C 0.82290(5) 0.7388(3) 0.76169(11) 0.0398(5) Uani 1 1 d .
H5A H 0.7979 0.7199 0.7722 0.053 Uiso 1 1 calc R
H5B H 0.8242 0.8506 0.7311 0.053 Uiso 1 1 calc R
C6 C 0.84500(5) 0.7707(3) 0.83332(10) 0.0373(5) Uani 1 1 d .
C7 C 0.84886(6) 0.6273(3) 0.88507(11) 0.0464(5) Uani 1 1 d .
H7 H 0.8381 0.5106 0.8753 0.062 Uiso 1 1 calc R
C8 C 0.86852(6) 0.6555(4) 0.95099(12) 0.0599(6) Uani 1 1 d .
H8 H 0.8712 0.5575 0.9849 0.080 Uiso 1 1 calc R
C9 C 0.88403(7) 0.8270(5) 0.96654(13) 0.0650(7) Uani 1 1 d .
H9 H 0.8969 0.8463 1.0113 0.086 Uiso 1 1 calc R
C10 C 0.88052(6) 0.9715(4) 0.91580(14) 0.0625(7) Uani 1 1 d .
H10 H 0.8912 1.0881 0.9263 0.083 Uiso 1 1 calc R
C11 C 0.86105(6) 0.9433(3) 0.84873(12) 0.0500(5) Uani 1 1 d .
H11 H 0.8589 1.0408 0.8144 0.067 Uiso 1 1 calc R
C12 C 0.92524(4) 0.6864(3) 0.64175(9) 0.0303(4) Uani 1 1 d .
C13 C 0.93496(5) 0.5607(3) 0.58761(10) 0.0386(5) Uani 1 1 d .
H13 H 0.9275 0.4354 0.5892 0.051 Uiso 1 1 calc R
C14 C 0.95564(6) 0.6211(4) 0.53128(11) 0.0487(6) Uani 1 1 d .
H14 H 0.9618 0.5359 0.4953 0.065 Uiso 1 1 calc R
C15 C 0.96703(6) 0.8052(4) 0.52820(12) 0.0520(6) Uani 1 1 d .
H15 H 0.9809 0.8446 0.4902 0.069 Uiso 1 1 calc R
C16 C 0.95793(6) 0.9310(3) 0.58142(12) 0.0503(6) Uani 1 1 d .
H16 H 0.9658 1.0557 0.5797 0.067 Uiso 1 1 calc R
C17 C 0.93702(5) 0.8724(3) 0.63791(11) 0.0387(5) Uani 1 1 d .
H17 H 0.9308 0.9588 0.6735 0.051 Uiso 1 1 calc R
C18 C 0.95976(6) 0.6332(4) 0.82218(12) 0.0510(6) Uani 1 1 d .
H18A H 0.9578 0.7431 0.7912 0.076 Uiso 1 1 calc R
H18B H 0.9837 0.6257 0.8448 0.076 Uiso 1 1 calc R
H18C H 0.9428 0.6420 0.8597 0.076 Uiso 1 1 calc R
C19 C 0.96128(6) 0.2792(4) 0.82033(13) 0.0555(6) Uani 1 1 d .
H19A H 0.9859 0.2851 0.8388 0.083 Uiso 1 1 calc R
H19B H 0.9578 0.1700 0.7894 0.083 Uiso 1 1 calc R
H19C H 0.9460 0.2705 0.8608 0.083 Uiso 1 1 calc R
C20 C 0.77912(5) 0.4430(3) 0.63021(11) 0.0356(4) Uani 1 1 d .
C21 C 0.74569(5) 0.5221(3) 0.64080(13) 0.0458(5) Uani 1 1 d .
H21 H 0.7386 0.5449 0.6881 0.061 Uiso 1 1 calc R
C22 C 0.72316(5) 0.5665(3) 0.57997(14) 0.0519(6) Uani 1 1 d .
H22 H 0.7008 0.6200 0.5870 0.069 Uiso 1 1 calc R
C23 C 0.73293(6) 0.5333(3) 0.50886(13) 0.0473(6) Uani 1 1 d .
C24 C 0.76676(6) 0.4569(3) 0.49949(12) 0.0433(5) Uani 1 1 d .
H24 H 0.7740 0.4369 0.4522 0.058 Uiso 1 1 calc R
C25 C 0.78972(5) 0.4104(3) 0.55930(11) 0.0372(5) Uani 1 1 d .
H25 H 0.8121 0.3576 0.5522 0.049 Uiso 1 1 calc R
C26 C 0.70749(7) 0.5789(3) 0.44367(15) 0.0674(8) Uani 1 1 d .
H26A H 0.6847 0.5195 0.4498 0.101 Uiso 1 1 calc R
H26B H 0.7173 0.5328 0.3995 0.101 Uiso 1 1 calc R
H26C H 0.7043 0.7133 0.4402 0.101 Uiso 1 1 calc R
N1 N 0.83545(4) 0.5736(2) 0.72079(8) 0.0340(4) Uani 1 1 d .
O1 O 0.78799(4) 0.3775(2) 0.77027(9) 0.0580(4) Uani 1 1 d .
O2 O 0.83087(4) 0.23790(19) 0.68684(9) 0.0486(4) Uani 1 1 d .
O3 O 0.90807(4) 0.28370(19) 0.70179(8) 0.0430(4) Uani 1 1 d .
H3A H 0.8867 0.2558 0.6978 0.064 Uiso 1 1 calc R
S1 S 0.808660(13) 0.39353(7) 0.70673(3) 0.03981(17) Uani 1 1 d .

loop_
_atom_site_aniso_label
_atom_site_aniso_U_11
_atom_site_aniso_U_22
_atom_site_aniso_U_33
_atom_site_aniso_U_23
_atom_site_aniso_U_13
_atom_site_aniso_U_12
C1 0.0337(9) 0.0317(10) 0.0270(10) 0.0018(8) -0.0022(7) 0.0002(7)
C2 0.0306(9) 0.0299(10) 0.0257(9) -0.0028(7) -0.0017(7) 0.0008(7)
C3 0.0336(10) 0.0376(11) 0.0292(10) 0.0015(8) 0.0018(7) 0.0014(8)
C4 0.0322(9) 0.0529(12) 0.0287(10) 0.0072(9) -0.0006(7) 0.0058(9)
C5 0.0382(10) 0.0441(12) 0.0371(11) -0.0003(9) 0.0017(8) 0.0050(9)
C6 0.0331(9) 0.0462(12) 0.0331(11) -0.0020(9) 0.0058(8) 0.0031(8)
C7 0.0451(12) 0.0617(15) 0.0327(11) 0.0028(10) 0.0059(9) 0.0003(10)
C8 0.0591(14) 0.0865(19) 0.0342(13) 0.0052(12) 0.0046(10) 0.0048(14)
C9 0.0566(14) 0.101(2) 0.0369(13) -0.0126(14) -0.0012(10) 0.0016(14)
C10 0.0516(13) 0.0760(18) 0.0600(16) -0.0210(14) 0.0038(11) -0.0099(12)
C11 0.0479(12) 0.0544(14) 0.0482(13) -0.0037(11) 0.0063(10) -0.0020(10)
C12 0.0282(9) 0.0356(10) 0.0265(9) 0.0011(8) -0.0038(7) 0.0009(7)
C13 0.0428(11) 0.0440(12) 0.0284(10) -0.0046(9) -0.0028(8) -0.0043(9)
C14 0.0463(12) 0.0727(17) 0.0270(11) -0.0083(10) 0.0030(9) -0.0005(11)
C15 0.0477(12) 0.0733(17) 0.0351(12) 0.0088(11) 0.0034(9) -0.0151(11)
C16 0.0499(12) 0.0521(14) 0.0486(13) 0.0105(11) 0.0010(10) -0.0122(10)
C17 0.0390(10) 0.0384(11) 0.0385(11) 0.0007(9) 0.0006(8) -0.0013(8)
C18 0.0419(11) 0.0713(16) 0.0382(12) -0.0027(11) -0.0099(9) -0.0006(10)
C19 0.0461(12) 0.0703(16) 0.0491(14) 0.0167(12) -0.0050(10) 0.0111(11)
C20 0.0296(9) 0.0290(10) 0.0470(12) 0.0070(9) -0.0061(8) -0.0052(8)
C21 0.0343(10) 0.0451(13) 0.0578(14) 0.0064(10) 0.0001(9) -0.0052(9)
C22 0.0297(10) 0.0416(12) 0.0826(18) 0.0103(12) -0.0105(11) 0.0001(9)
C23 0.0471(12) 0.0249(11) 0.0664(16) 0.0084(10) -0.0245(10) -0.0091(9)
C24 0.0539(12) 0.0271(10) 0.0469(12) 0.0018(9) -0.0134(9) -0.0094(9)
C25 0.0372(10) 0.0256(10) 0.0476(12) -0.0008(8) -0.0065(9) -0.0034(8)
C26 0.0704(16) 0.0374(13) 0.0879(19) 0.0091(12) -0.0471(14) -0.0092(11)
N1 0.0299(8) 0.0378(9) 0.0339(9) 0.0022(7) -0.0004(6) -0.0015(6)
O1 0.0518(9) 0.0742(12) 0.0482(9) 0.0214(8) 0.0038(7) -0.0170(8)
O2 0.0461(8) 0.0299(8) 0.0673(10) 0.0083(7) -0.0160(7) 0.0003(6)
O3 0.0449(8) 0.0326(8) 0.0507(9) -0.0005(6) -0.0031(7) 0.0048(6)
S1 0.0365(3) 0.0388(3) 0.0433(3) 0.0112(2) -0.0049(2) -0.0065(2)

loop_
_atom_type_symbol
_atom_type_description
_atom_type_scat_dispersion_real
_atom_type_scat_dispersion_imag
_atom_type_scat_source
C C 0.0033 0.0016 'International Tables Vol C Tables 4.2.6.8 and 6.1.1.4'
H H 0.0000 0.0000 'International Tables Vol C Tables 4.2.6.8 and 6.1.1.4'
N N 0.0061 0.0033 'International Tables Vol C Tables 4.2.6.8 and 6.1.1.4'
O O 0.0106 0.0060 'International Tables Vol C Tables 4.2.6.8 and 6.1.1.4'
S S 0.1246 0.1234 'International Tables Vol C Tables 4.2.6.8 and 6.1.1.4'

loop_
_geom_angle_atom_site_label_1
_geom_angle_atom_site_label_2
_geom_angle_atom_site_label_3
_geom_angle
N1 C1 C2 113.25(14)
C12 C2 C1 107.39(14)
C12 C2 C3 115.32(14)
C1 C2 C3 112.18(14)
O3 C3 C4 107.83(15)
O3 C3 C2 111.44(14)
C4 C3 C2 113.44(15)
C19 C4 C18 110.60(17)
C19 C4 C3 110.44(17)
C18 C4 C3 111.65(16)
N1 C5 C6 112.27(15)
C11 C6 C7 118.9(2)
C11 C6 C5 120.80(19)
C7 C6 C5 120.24(19)
C8 C7 C6 120.8(2)
C9 C8 C7 120.2(2)
C8 C9 C10 119.9(2)
C9 C10 C11 120.2(3)
C6 C11 C10 120.0(2)
C17 C12 C13 118.19(17)
C17 C12 C2 119.55(16)
C13 C12 C2 122.20(17)
C14 C13 C12 120.5(2)
C15 C14 C13 120.7(2)
C14 C15 C16 119.7(2)
C15 C16 C17 120.1(2)
C16 C17 C12 120.81(19)
C21 C20 C25 120.24(18)
C21 C20 S1 119.58(16)
C25 C20 S1 120.13(14)
C22 C21 C20 119.0(2)
C21 C22 C23 121.8(2)
C22 C23 C24 118.19(19)
C22 C23 C26 120.7(2)
C24 C23 C26 121.1(2)
C25 C24 C23 121.2(2)
C24 C25 C20 119.53(19)
C1 N1 C5 116.44(15)
C1 N1 S1 118.29(12)
C5 N1 S1 119.18(12)
O1 S1 O2 119.29(10)
O1 S1 N1 106.86(9)
O2 S1 N1 106.36(8)
O1 S1 C20 108.28(9)
O2 S1 C20 107.20(9)
N1 S1 C20 108.47(8)

loop_
_geom_bond_atom_site_label_1
_geom_bond_atom_site_label_2
_geom_bond_distance
C1 N1 1.476(2)
C1 C2 1.537(2)
C2 C12 1.522(2)
C2 C3 1.540(3)
C3 O3 1.432(2)
C3 C4 1.526(3)
C4 C19 1.524(3)
C4 C18 1.524(3)
C5 N1 1.477(2)
C5 C6 1.515(3)
C6 C11 1.381(3)
C6 C7 1.386(3)
C7 C8 1.381(3)
C8 C9 1.366(4)
C9 C10 1.378(4)
C10 C11 1.395(3)
C12 C17 1.390(3)
C12 C13 1.391(3)
C13 C14 1.387(3)
C14 C15 1.372(3)
C15 C16 1.373(3)
C16 C17 1.391(3)
C20 C21 1.390(3)
C20 C25 1.392(3)
C20 S1 1.7563(19)
C21 C22 1.384(3)
C22 C23 1.386(3)
C23 C24 1.392(3)
C23 C26 1.507(3)
C24 C25 1.382(3)
N1 S1 1.6291(16)
O1 S1 1.4332(16)
O2 S1 1.4371(15)

loop_
_geom_hbond_atom_site_label_D
_geom_hbond_atom_site_label_H
_geom_hbond_atom_site_label_A
_geom_hbond_distance_DH
_geom_hbond_distance_HA
_geom_hbond_distance_DA
_geom_hbond_angle_DHA
O3 H3A O2 0.82 2.08 2.8917(19) 169.6
